data_4123493
loop_
_publ_author_name
'Smeets, Stef'
'McCusker, Lynne B.'
'Baerlocher, Christian'
'Xie, Dan'
'Chen, Cong-Yan'
'Zones, Stacey I.'

_publ_section_title
;
 SSZ-87: A Borosilicate Zeolite with Unusually Flexible 10-Ring Pore
 Openings.
;
_journal_issue 5
_journal_name_full 'Journal of the American Chemical Society'
_journal_page_first 2015
_journal_page_last 2020
_journal_paper_doi 10.1021/ja512411b
_journal_volume 137
_journal_year 2015
_chemical_formula_structural |(C22H40N2)2|[Si64O128]
_chemical_formula_sum 'C44 H80 N4 O128 Si64'
_chemical_name_common SSZ-87
_space_group_IT_number 12
_symmetry_cell_setting monoclinic
_symmetry_Int_Tables_number 12
_symmetry_space_group_name_Hall '-C 2y'
_symmetry_space_group_name_H-M 'C 1 2/m 1'
_cell_angle_alpha 90.0
_cell_angle_beta 124.7932(14)
_cell_angle_gamma 90.0
_cell_formula_units_Z 1
_cell_length_a 21.1727(5)
_cell_length_b 17.8092(5)
_cell_length_c 12.2869(2)
_cell_volume 3804.70(17)
_diffrn_ambient_temperature 295
_diffrn_measurement_device_type synchrotron
_pd_meas_2theta_range_inc 0.004
_pd_meas_2theta_range_max 60.000
_pd_meas_2theta_range_min 3.100
_pd_meas_number_of_points 15135
_pd_proc_ls_prof_R_factor 0.037
_pd_proc_ls_prof_wR_expected 0.010
_pd_proc_ls_prof_wR_factor 0.103
_refine_ls_number_parameters 193
_refine_ls_number_restraints 210
_cod_data_source_file ja512411b_si_002.cif
_cod_data_source_block ssz-87_as_synthesized
_cod_original_cell_volume 3804.69(17)
_cod_original_sg_symbol_H-M 'C 2/m'
_cod_original_formula_sum 'C44 H80 N4 Si64 O128'
_cod_database_code 4123493
_pd_meas_wavelength 0.99990(1)

loop_
_symmetry_equiv_pos_as_xyz
'x, y, z '
'-x, y, -z '
'x, -y, z '
'-x, -y, -z '
'x+1/2, y+1/2, z '
'-x+1/2, y+1/2, -z '
'x+1/2, -y+1/2, z '
'-x+1/2, -y+1/2, -z '

loop_
_atom_site_label
_atom_site_type_symbol
_atom_site_symmetry_multiplicity
_atom_site_fract_x
_atom_site_fract_y
_atom_site_fract_z
_atom_site_occupancy
_atom_site_B_iso_or_equiv
Si1 Si 4 0.22456(12) 0 0.0164(2) 1 0.400(16)
Si2 Si 4 0.37404(12) 0 0.3047(2) 1 0.400(16)
Si3 Si 4 0.47783(12) 0 0.1951(2) 1 0.400(16)
Si4 Si 8 0.41353(11) 0.15491(13) 0.44696(17) 1 0.400(16)
Si5 Si 8 0.29553(11) 0.25495(13) 0.21058(18) 1 0.400(16)
Si6 Si 8 0.32885(11) 0.34165(14) 0.03432(17) 1 0.400(16)
Si7 Si 8 0.45204(10) 0.24662(11) 0.05398(16) 0.849(7) 0.400(16)
Si7 B 8 0.45204(10) 0.24662(11) 0.05398(16) 0.151(7) 0.400(16)
Si8 Si 8 0.16932(11) 0.34377(14) 0.18401(18) 0.646(9) 0.400(16)
Si8 B 8 0.16932(11) 0.34377(14) 0.18401(18) 0.354(9) 0.400(16)
Si9 Si 8 0.06979(11) 0.34601(13) 0.28765(18) 1 0.400(16)
Si10 Si 4 0.17394(12) 0.5 0.0952(2) 1 0.400(16)
O1 O 4 0.2883(2) 0 0.1732(3) 1 1.56(4)
O2 O 8 0.3872(2) 0.07251(14) 0.3896(3) 1 1.56(4)
O3 O 4 0.43567(12) 0 0.2693(2) 1 1.56(4)
O4 O 4 0.4125(2) 0 0.0375(3) 1 1.56(4)
O5 O 8 0.3657(2) 0.21615(19) 0.3364(3) 1 1.56(4)
O6 O 4 0.5 0.1664(4) 0.5 1 1.56(4)
O7 O 8 0.24475(13) 0.2962(2) 0.2497(3) 1 1.56(4)
O8 O 8 0.32856(16) 0.3159(2) 0.1594(2) 1 1.56(4)
O9 O 8 0.2453(2) 0.1911(2) 0.1013(3) 1 1.56(4)
O10 O 8 0.32941(19) 0.42917(14) 0.0270(4) 1 1.56(4)
O11 O 8 0.40693(13) 0.31594(17) 0.0562(3) 1 1.56(4)
O12 O 4 0.5 0.2738(3) 0 1 1.56(4)
O13 O 8 0.18904(19) 0.42707(14) 0.1814(3) 1 1.56(4)
O14 O 8 0.13951(12) 0.3381(3) 0.2740(2) 1 1.56(4)
O15 O 8 0.1068(2) 0.31728(18) 0.0392(3) 1 1.56(4)
O16 O 8 0.0069(2) 0.28270(19) 0.2010(3) 1 1.56(4)
O17 O 8 0.09901(17) 0.3332(3) 0.4377(2) 1 1.56(4)
O18 O 8 0.03200(17) 0.42741(14) 0.2402(4) 1 1.56(4)
O19 O 4 0.23501(12) 0.5 0.0598(2) 1 1.56(4)
N1 N 8 0.37699(12) 0.46156(15) 0.6001(2) 0.5 5.0
C1 C 8 0.47124(15) 0.5546(2) 0.4361(2) 0.5 5.0
C2 C 8 0.44360(13) 0.47434(15) 0.3812(2) 0.5 5.0
C3 C 8 0.49091(11) 0.43149(14) 0.6091(2) 0.5 5.0
C4 C 8 0.46343(12) 0.47002(15) 0.6869(2) 0.5 5.0
C5 C 8 0.35463(13) 0.46655(15) 0.45924(19) 0.5 5.0
C6 C 8 0.42228(11) 0.43077(14) 0.46408(19) 0.5 5.0
C7 C 8 0.35654(12) 0.38464(14) 0.6231(2) 0.5 5.0
C8 C 8 0.32949(11) 0.39163(14) 0.7157(2) 0.5 5.0
C9 C 8 0.33677(13) 0.52034(14) 0.6293(2) 0.5 5.0
C10 C 8 0.32764(11) 0.59380(14) 0.55639(18) 0.5 5.0
C11 C 8 0.38415(12) 0.53574(14) 0.78028(19) 0.5 5.0
H1a H 8 0.4604(10) 0.5969(3) 0.3794(5) 0.5 6.0
H2a H 8 0.4000(2) 0.4767(3) 0.2905(4) 0.5 6.0
H3a H 8 0.5070(2) 0.3810(3) 0.6405(5) 0.5 6.0
H4a H 8 0.4848(3) 0.4454(3) 0.7706(4) 0.5 6.0
H4b H 8 0.4776(3) 0.5221(3) 0.7002(4) 0.5 6.0
H5a H 8 0.3485(2) 0.5180(3) 0.4317(4) 0.5 6.0
H5b H 8 0.3082(3) 0.4389(3) 0.4004(5) 0.5 6.0
H6a H 8 0.4096(3) 0.3799(3) 0.4329(4) 0.5 6.0
H7a H 8 0.4012(2) 0.3527(3) 0.6638(4) 0.5 6.0
H7b H 8 0.3160(2) 0.3632(3) 0.5399(4) 0.5 6.0
H8a H 8 0.2744(2) 0.3966(3) 0.6631(4) 0.5 6.0
H8b H 8 0.3444(3) 0.3476(3) 0.7702(4) 0.5 6.0
H8c H 8 0.3525(3) 0.4352(3) 0.7710(4) 0.5 6.0
H9a H 8 0.2868(2) 0.5020(3) 0.6005(4) 0.5 6.0
H10a H 8 0.3059(2) 0.6317(3) 0.5816(4) 0.5 7.5
H10b H 8 0.3771(2) 0.6102(3) 0.5793(4) 0.5 7.5
H10c H 8 0.2942(3) 0.5854(3) 0.4625(4) 0.5 7.5
H11a H 8 0.4346(2) 0.5532(3) 0.8099(5) 0.5 7.5
H11b H 8 0.3588(2) 0.5734(3) 0.7984(4) 0.5 7.5
H11c H 8 0.3887(3) 0.4902(3) 0.8265(4) 0.5 7.5
